data_7132628
loop_
_publ_author_name
'Obi, Akachukwu D.'
'Deng, Chun-Lin'
'Alexis, Andrew J.'
'Dickie, Diane A.'
'Gilliard, Jr, Robert J'

_publ_section_title
;
 Geminal bimetallic coordination of a carbone to main-group and transition
 metals.
;
_journal_issue 14
_journal_name_full 'Chemical communications (Cambridge, England)'
_journal_page_first 1880
_journal_page_last 1883
_journal_paper_doi 10.1039/d3cc06226k
_journal_volume 60
_journal_year 2024
_chemical_formula_sum 'C38.5 H31 Br Cl3 P2 Sb'
_chemical_formula_weight 863.58
_space_group_crystal_system orthorhombic
_space_group_IT_number 43
_space_group_name_Hall 'F 2 -2d'
_space_group_name_H-M_alt 'F d d 2'
_atom_sites_solution_hydrogens geom
_atom_sites_solution_primary dual
_audit_update_record
;
2024-01-10 deposited with the CCDC.	2024-01-16 downloaded from the CCDC.
;
_cell_angle_alpha 90
_cell_angle_beta 90
_cell_angle_gamma 90
_cell_formula_units_Z 16
_cell_length_a 27.674(4)
_cell_length_b 31.304(4)
_cell_length_c 16.183(2)
_cell_measurement_reflns_used 123
_cell_measurement_temperature 100.(2)
_cell_measurement_theta_max 22.4875
_cell_measurement_theta_min 2.4362
_cell_volume 14019(3)
_computing_cell_refinement 'APEX3 v2019.11-0 (Bruker AXS)'
_computing_data_collection 'Bruker Instrument Service v2017.5.0.0'
_computing_data_reduction 'SAINT V8.40B (Bruker Nano, Inc., 2019)'
_computing_structure_refinement 'SHELXL-2018/3 (Sheldrick, 2018)'
_computing_structure_solution 'SHELXT 2018/2 (Sheldrick, 2018)'
_diffrn_ambient_temperature 100.(2)
_diffrn_detector_area_resol_mean 8.3333
_diffrn_measured_fraction_theta_full 1.000
_diffrn_measured_fraction_theta_max 1.000
_diffrn_measurement_device_type 'Bruker Kappa APEXII Duo'
_diffrn_measurement_method '\f and \w scans'
_diffrn_radiation_monochromator graphite
_diffrn_radiation_type 'Mo K\a'
_diffrn_radiation_wavelength 0.71073
_diffrn_reflns_av_R_equivalents 0.0655
_diffrn_reflns_av_unetI/netI 0.0562
_diffrn_reflns_limit_h_max 36
_diffrn_reflns_limit_h_min -36
_diffrn_reflns_limit_k_max 41
_diffrn_reflns_limit_k_min -33
_diffrn_reflns_limit_l_max 21
_diffrn_reflns_limit_l_min -21
_diffrn_reflns_number 52053
_diffrn_reflns_theta_full 25.24
_diffrn_reflns_theta_max 28.28
_diffrn_reflns_theta_min 1.60
_diffrn_source 'fine-focus sealed tube'
_diffrn_source_current 30.0
_diffrn_source_power 1.50
_diffrn_source_voltage 50
_exptl_absorpt_coefficient_mu 2.275
_exptl_absorpt_correction_T_max 0.75
_exptl_absorpt_correction_T_min 0.63
_exptl_absorpt_correction_type multi-scan
_exptl_absorpt_process_details
;
SADABS-2016/2 - Bruker AXS area detector scaling and absorption correction
;
_exptl_crystal_colour 'clear colourless'
_exptl_crystal_density_diffrn 1.637
_exptl_crystal_density_method 'not measured'
_exptl_crystal_description block
_exptl_crystal_F_000 6864
_exptl_crystal_size_max 0.292
_exptl_crystal_size_mid 0.237
_exptl_crystal_size_min 0.132
_refine_diff_density_max 0.957
_refine_diff_density_min -0.514
_refine_ls_abs_structure_details
;

Flack x determined using 2999 quotients [(I+)-(I-)]/[(I+)+(I-)]
(Parsons, Flack and Wagner, Acta Cryst. B69 (2013) 249-259).
;
_refine_ls_abs_structure_Flack 0.008(6)
_refine_ls_extinction_method none
_refine_ls_goodness_of_fit_ref 1.022
_refine_ls_hydrogen_treatment constr
_refine_ls_matrix_type full
_refine_ls_number_parameters 430
_refine_ls_number_reflns 8532
_refine_ls_number_restraints 1
_refine_ls_restrained_S_all 1.022
_refine_ls_R_factor_all 0.0440
_refine_ls_R_factor_gt 0.0338
_refine_ls_shift/su_max 0.002
_refine_ls_shift/su_mean 0.000
_refine_ls_structure_factor_coef Fsqd
_refine_ls_weighting_details 'w=1/[\s^2^(Fo^2^)+(0.0232P)^2^+21.2902P] where P=(Fo^2^+2Fc^2^)/3'
_refine_ls_weighting_scheme calc
_refine_ls_wR_factor_gt 0.0596
_refine_ls_wR_factor_ref 0.0628
_reflns_Friedel_coverage 0.892
_reflns_Friedel_fraction_full 0.977
_reflns_Friedel_fraction_max 0.956
_reflns_number_gt 7535
_reflns_number_total 8532
_reflns_threshold_expression 'I > 2\s(I)'
_cod_data_source_file d3cc06226k2.cif
_cod_data_source_block 2
_cod_depositor_comments
;
The following automatic conversions were performed:

data item '_exptl_absorpt_correction_type' value 'Multi-Scan' was
changed to 'multi-scan' in accordance with the
/home/data/users/saulius/crontab/automatic-downloads/rss-feeds/RSC/lib/dictionaries/cif_core.dic
dictionary named 'cif_core.dic' version 2.4.2 last updated on
2011-04-26.

Automatic conversion script
Id: cif_fix_values 8170 2020-07-09 18:12:32Z antanas 

 Adding full bibliography for 7132627--7132633.cif.
;
_cod_original_cell_volume 14019.(3)
_cod_original_formula_sum 'C38.50 H31 Br Cl3 P2 Sb'
_cod_database_code 7132628

loop_
_space_group_symop_operation_xyz
'x, y, z'
'-x, -y, z'
'x+1/4, -y+1/4, z+1/4'
'-x+1/4, y+1/4, z+1/4'
'x, y+1/2, z+1/2'
'-x, -y+1/2, z+1/2'
'x+1/4, -y+3/4, z+3/4'
'-x+1/4, y+3/4, z+3/4'
'x+1/2, y, z+1/2'
'-x+1/2, -y, z+1/2'
'x+3/4, -y+1/4, z+3/4'
'-x+3/4, y+1/4, z+3/4'
'x+1/2, y+1/2, z'
'-x+1/2, -y+1/2, z'
'x+3/4, -y+3/4, z+1/4'
'-x+3/4, y+3/4, z+1/4'

loop_
_atom_site_type_symbol
_atom_site_label
_atom_site_fract_x
_atom_site_fract_y
_atom_site_fract_z
_atom_site_U_iso_or_equiv
_atom_site_adp_type
_atom_site_calc_flag
_atom_site_refinement_flags_adp
_atom_site_refinement_flags_occupancy
_atom_site_refinement_flags_posn
_atom_site_occupancy
_atom_site_disorder_assembly
_atom_site_disorder_group
Sb Sb1 0.57450(2) 0.30928(2) 0.61227(2) 0.01313(7) Uani d . . . 1.0 . .
P P1 0.51547(4) 0.22350(4) 0.64232(7) 0.0115(2) Uani d . . . 1.0 . .
P P2 0.61578(4) 0.23226(4) 0.72659(7) 0.0119(2) Uani d . . . 1.0 . .
C C1 0.57233(17) 0.24195(14) 0.6567(3) 0.0131(9) Uani d . . . 1.0 . .
C C2 0.49832(17) 0.30974(15) 0.6476(3) 0.0140(9) Uani d . . . 1.0 . .
C C3 0.47646(17) 0.26940(15) 0.6540(3) 0.0134(9) Uani d . . . 1.0 . .
C C4 0.42742(18) 0.26555(16) 0.6701(3) 0.0172(10) Uani d . . . 1.0 . .
H H4 0.41301 0.23806 0.673351 0.021 Uiso calc U . R 1.0 . .
C C5 0.39928(18) 0.30199(16) 0.6814(3) 0.0188(10) Uani d . . . 1.0 . .
H H5 0.365747 0.299564 0.693046 0.023 Uiso calc U . R 1.0 . .
C C6 0.42074(18) 0.34162(16) 0.6756(3) 0.0192(11) Uani d . . . 1.0 . .
H H6 0.401763 0.366501 0.684345 0.023 Uiso calc U . R 1.0 . .
C C7 0.46946(18) 0.34596(15) 0.6571(3) 0.0169(10) Uani d . . . 1.0 . .
H H7 0.48317 0.373598 0.65097 0.02 Uiso calc U . R 1.0 . .
C C8 0.50655(18) 0.20500(14) 0.5371(3) 0.0131(9) Uani d . . . 1.0 . .
C C9 0.54499(19) 0.20658(16) 0.4817(3) 0.0188(11) Uani d . . . 1.0 . .
H H9 0.575491 0.216916 0.499779 0.023 Uiso calc U . R 1.0 . .
C C10 0.5393(2) 0.19328(17) 0.4006(3) 0.0235(12) Uani d . . . 1.0 . .
H H10 0.56591 0.194438 0.363474 0.028 Uiso calc U . R 1.0 . .
C C11 0.4951(2) 0.17833(15) 0.3738(3) 0.0230(11) Uani d . . . 1.0 . .
H H11 0.4911 0.16926 0.318154 0.028 Uiso calc U . R 1.0 . .
C C12 0.4567(2) 0.17663(17) 0.4281(3) 0.0230(12) Uani d . . . 1.0 . .
H H12 0.42637 0.165958 0.409683 0.028 Uiso calc U . R 1.0 . .
C C13 0.46175(19) 0.19035(16) 0.5094(3) 0.0187(10) Uani d . . . 1.0 . .
H H13 0.434868 0.189745 0.545927 0.022 Uiso calc U . R 1.0 . .
C C14 0.49188(17) 0.18249(15) 0.7097(3) 0.0143(10) Uani d . . . 1.0 . .
C C15 0.48273(18) 0.14106(16) 0.6821(3) 0.0200(11) Uani d . . . 1.0 . .
H H15 0.489561 0.133279 0.626587 0.024 Uiso calc U . R 1.0 . .
C C16 0.4634(2) 0.11102(18) 0.7371(4) 0.0292(13) Uani d . . . 1.0 . .
H H16 0.457072 0.082724 0.718809 0.035 Uiso calc U . R 1.0 . .
C C17 0.4534(2) 0.12234(19) 0.8173(4) 0.0315(14) Uani d . . . 1.0 . .
H H17 0.440123 0.101762 0.85403 0.038 Uiso calc U . R 1.0 . .
C C18 0.4624(2) 0.16307(17) 0.8452(3) 0.0283(13) Uani d . . . 1.0 . .
H H18 0.455661 0.170426 0.900996 0.034 Uiso calc U . R 1.0 . .
C C19 0.48144(19) 0.19351(17) 0.7916(3) 0.0209(11) Uani d . . . 1.0 . .
H H19 0.487345 0.221743 0.810637 0.025 Uiso calc U . R 1.0 . .
C C20 0.61332(17) 0.32042(15) 0.7279(3) 0.0138(10) Uani d . . . 1.0 . .
C C21 0.63113(17) 0.28441(15) 0.7685(3) 0.0146(10) Uani d . . . 1.0 . .
C C22 0.66062(17) 0.28862(15) 0.8388(3) 0.0157(10) Uani d . . . 1.0 . .
H H22 0.673489 0.263988 0.865045 0.019 Uiso calc U . R 1.0 . .
C C23 0.67078(18) 0.32904(15) 0.8694(3) 0.0187(10) Uani d . . . 1.0 . .
H H23 0.689675 0.332216 0.91804 0.022 Uiso calc U . R 1.0 . .
C C24 0.65316(17) 0.36484(15) 0.8286(3) 0.0162(10) Uani d . . . 1.0 . .
H H24 0.660427 0.392466 0.849434 0.019 Uiso calc U . R 1.0 . .
C C25 0.62512(17) 0.36095(15) 0.7578(3) 0.0160(10) Uani d . . . 1.0 . .
H H25 0.614017 0.385759 0.729789 0.019 Uiso calc U . R 1.0 . .
C C26 0.67046(17) 0.21071(14) 0.6818(3) 0.0133(9) Uani d . . . 1.0 . .
C C27 0.67572(17) 0.21075(15) 0.5963(3) 0.0172(10) Uani d . . . 1.0 . .
H H27 0.650207 0.22113 0.562537 0.021 Uiso calc U . R 1.0 . .
C C28 0.71808(19) 0.19570(17) 0.5595(3) 0.0228(12) Uani d . . . 1.0 . .
H H28 0.721047 0.195454 0.50106 0.027 Uiso calc U . R 1.0 . .
C C29 0.75553(17) 0.18124(14) 0.6080(4) 0.0221(11) Uani d . . . 1.0 . .
H H29 0.784583 0.171488 0.583031 0.026 Uiso calc U . R 1.0 . .
C C30 0.75072(19) 0.18094(17) 0.6934(3) 0.0235(12) Uani d . . . 1.0 . .
H H30 0.776378 0.1704 0.726622 0.028 Uiso calc U . R 1.0 . .
C C31 0.70890(19) 0.19585(16) 0.7307(3) 0.0217(11) Uani d . . . 1.0 . .
H H31 0.706233 0.196003 0.789233 0.026 Uiso calc U . R 1.0 . .
C C32 0.60184(18) 0.19737(15) 0.8125(3) 0.0149(10) Uani d . . . 1.0 . .
C C33 0.60600(18) 0.15299(15) 0.8034(3) 0.0168(10) Uani d . . . 1.0 . .
H H33 0.618041 0.14123 0.753311 0.02 Uiso calc U . R 1.0 . .
C C34 0.5924(2) 0.12633(15) 0.8679(3) 0.0242(11) Uani d . . . 1.0 . .
H H34 0.594499 0.096218 0.861498 0.029 Uiso calc U . R 1.0 . .
C C35 0.5758(2) 0.14346(16) 0.9418(3) 0.0264(13) Uani d . . . 1.0 . .
H H35 0.567063 0.125083 0.986068 0.032 Uiso calc U . R 1.0 . .
C C36 0.5718(2) 0.18738(16) 0.9509(3) 0.0251(12) Uani d . . . 1.0 . .
H H36 0.560318 0.199061 1.001432 0.03 Uiso calc U . R 1.0 . .
C C37 0.58463(19) 0.21420(16) 0.8865(3) 0.0199(11) Uani d . . . 1.0 . .
H H37 0.581663 0.244253 0.892857 0.024 Uiso calc U . R 1.0 . .
Br Br1 0.56518(2) 0.40705(2) 0.58359(3) 0.02769(13) Uani d . . . 1.0 . .
Cl Cl2 0.67784(8) 0.28511(6) 0.25704(10) 0.0484(5) Uani d . . . 1.0 . .
Cl Cl1 0.6531(2) 0.28962(15) 0.4324(3) 0.0421(10) Uani d . P . 0.726(12) A 1
C C38 0.6973(3) 0.2739(3) 0.3557(5) 0.034(2) Uani d . P . 0.726(12) A 1
H H38A 0.728072 0.289102 0.366265 0.041 Uiso calc U P R 0.726(12) A 1
H H38B 0.703621 0.242827 0.360644 0.041 Uiso calc U P R 0.726(12) A 1
Cl Cl1A 0.6757(6) 0.2844(4) 0.4351(7) 0.042(3) Uani d . P . 0.274(12) A 2
C C38A 0.6498(7) 0.2698(7) 0.3430(13) 0.029(6) Uani d . P . 0.274(12) A 2
H H38C 0.647051 0.238317 0.342068 0.035 Uiso calc U P R 0.274(12) A 2
H H38D 0.616524 0.281511 0.341612 0.035 Uiso calc U P R 0.274(12) A 2
Cl Cl3 0.69724(8) 0.25637(6) 0.04305(10) 0.0516(5) Uani d . . . 1.0 . .
C C39 0.75 0.25 0.1037(6) 0.059(3) Uani d T P S 1.0 . .
H H39A 0.746089 0.224679 0.139774 0.07 Uiso calc U P R 0.5 . .
H H39B 0.753911 0.275322 0.139772 0.07 Uiso calc U P R 0.5 . .

loop_
_atom_site_aniso_label
_atom_site_aniso_U_11
_atom_site_aniso_U_22
_atom_site_aniso_U_33
_atom_site_aniso_U_12
_atom_site_aniso_U_13
_atom_site_aniso_U_23
Sb1 0.01586(14) 0.01196(13) 0.01158(12) 0.00005(14) 0.00017(13) 0.00126(12)
P1 0.0114(6) 0.0113(6) 0.0117(5) 0.0008(5) 0.0001(4) -0.0004(4)
P2 0.0132(6) 0.0107(6) 0.0119(5) -0.0002(5) -0.0011(4) -0.0012(4)
C1 0.017(2) 0.010(2) 0.013(2) 0.0010(19) 0.0026(18) 0.0014(17)
C2 0.015(2) 0.016(2) 0.0103(19) 0.001(2) -0.0012(18) -0.0005(18)
C3 0.017(2) 0.013(2) 0.010(2) 0.002(2) -0.0018(18) 0.0001(17)
C4 0.019(3) 0.015(2) 0.017(2) 0.003(2) 0.0003(19) -0.0031(19)
C5 0.013(2) 0.022(3) 0.021(2) 0.007(2) 0.0013(19) 0.000(2)
C6 0.017(3) 0.017(2) 0.024(3) 0.010(2) -0.003(2) -0.003(2)
C7 0.021(3) 0.013(2) 0.017(2) 0.000(2) -0.0034(19) -0.0008(18)
C8 0.014(2) 0.010(2) 0.016(2) 0.002(2) -0.0013(18) -0.0020(18)
C9 0.018(3) 0.022(3) 0.016(2) -0.005(2) 0.0014(19) -0.001(2)
C10 0.028(3) 0.025(3) 0.017(2) -0.001(2) 0.004(2) 0.001(2)
C11 0.037(3) 0.017(2) 0.015(3) 0.004(2) -0.007(2) -0.001(2)
C12 0.025(3) 0.020(3) 0.024(3) -0.001(2) -0.012(2) 0.002(2)
C13 0.018(3) 0.019(3) 0.020(2) -0.001(2) -0.004(2) 0.000(2)
C14 0.010(2) 0.015(2) 0.018(2) 0.002(2) 0.0008(18) 0.0027(18)
C15 0.017(3) 0.018(3) 0.025(3) -0.002(2) 0.002(2) -0.002(2)
C16 0.031(3) 0.018(3) 0.039(3) -0.005(3) 0.003(3) 0.006(2)
C17 0.023(3) 0.028(3) 0.043(4) -0.001(3) 0.011(3) 0.020(3)
C18 0.029(3) 0.033(3) 0.023(3) 0.005(3) 0.012(2) 0.009(2)
C19 0.018(3) 0.022(3) 0.022(3) 0.004(2) 0.005(2) 0.002(2)
C20 0.012(2) 0.019(2) 0.011(2) -0.001(2) 0.0008(17) -0.0010(18)
C21 0.014(2) 0.016(2) 0.014(2) -0.003(2) 0.0011(18) -0.0038(18)
C22 0.015(2) 0.017(2) 0.015(2) 0.002(2) -0.0028(17) 0.0018(18)
C23 0.017(2) 0.022(2) 0.017(2) -0.003(2) 0.000(2) -0.004(2)
C24 0.018(3) 0.014(2) 0.017(2) -0.003(2) 0.002(2) -0.0064(19)
C25 0.015(3) 0.015(2) 0.018(2) -0.002(2) 0.0038(19) 0.0000(19)
C26 0.016(2) 0.008(2) 0.016(2) -0.005(2) 0.0001(18) -0.0032(17)
C27 0.012(2) 0.017(2) 0.022(3) 0.002(2) 0.0003(18) 0.0037(19)
C28 0.020(3) 0.031(3) 0.017(2) 0.002(2) 0.004(2) 0.004(2)
C29 0.013(2) 0.019(3) 0.035(3) 0.000(2) 0.006(2) -0.004(3)
C30 0.015(3) 0.026(3) 0.029(3) 0.006(2) -0.006(2) -0.004(2)
C31 0.019(3) 0.027(3) 0.018(2) 0.005(2) -0.006(2) 0.000(2)
C32 0.017(2) 0.014(2) 0.014(2) -0.002(2) -0.0021(18) -0.0002(18)
C33 0.022(3) 0.014(2) 0.015(2) 0.001(2) 0.0011(19) -0.0018(18)
C34 0.037(3) 0.011(2) 0.024(3) -0.001(2) 0.002(2) 0.001(2)
C35 0.044(4) 0.016(3) 0.020(3) -0.003(3) 0.002(2) 0.006(2)
C36 0.038(3) 0.021(3) 0.017(2) -0.001(3) 0.005(2) -0.001(2)
C37 0.026(3) 0.013(2) 0.021(2) 0.000(2) 0.002(2) -0.0013(19)
Br1 0.0375(3) 0.0186(3) 0.0269(3) -0.0052(3) 0.0069(2) 0.0055(2)
Cl2 0.0750(13) 0.0406(10) 0.0295(8) -0.0152(9) -0.0050(8) 0.0056(7)
Cl1 0.068(3) 0.0272(16) 0.0315(13) 0.002(2) 0.0101(19) 0.0027(11)
C38 0.042(5) 0.031(4) 0.030(4) -0.007(4) -0.005(4) -0.001(4)
Cl1A 0.075(8) 0.024(4) 0.027(3) 0.005(5) 0.002(5) -0.003(3)
C38A 0.016(10) 0.031(12) 0.040(13) 0.004(9) -0.001(8) 0.001(9)
Cl3 0.0806(14) 0.0374(9) 0.0368(9) 0.0108(9) -0.0195(9) -0.0020(7)
C39 0.058(7) 0.086(8) 0.031(5) -0.008(6) 0 0

loop_
_atom_type_symbol
_atom_type_description
_atom_type_scat_dispersion_real
_atom_type_scat_dispersion_imag
_atom_type_scat_source
C C 0.0033 0.0016 'International Tables Vol C Tables 4.2.6.8 and 6.1.1.4'
H H 0.0000 0.0000 'International Tables Vol C Tables 4.2.6.8 and 6.1.1.4'
Br Br -0.2901 2.4595 'International Tables Vol C Tables 4.2.6.8 and 6.1.1.4'
Cl Cl 0.1484 0.1585 'International Tables Vol C Tables 4.2.6.8 and 6.1.1.4'
P P 0.1023 0.0942 'International Tables Vol C Tables 4.2.6.8 and 6.1.1.4'
Sb Sb -0.5866 1.5461 'International Tables Vol C Tables 4.2.6.8 and 6.1.1.4'

loop_
_geom_angle_atom_site_label_1
_geom_angle_atom_site_label_2
_geom_angle_atom_site_label_3
_geom_angle_site_symmetry_1
_geom_angle_site_symmetry_3
_geom_angle
_geom_angle_publ_flag
C2 Sb1 C20 . . 104.41(17) ?
C2 Sb1 C1 . . 84.01(17) ?
C20 Sb1 C1 . . 83.56(17) ?
C1 P1 C14 . . 119.7(2) ?
C1 P1 C3 . . 105.7(2) ?
C14 P1 C3 . . 106.6(2) ?
C1 P1 C8 . . 111.4(2) ?
C14 P1 C8 . . 106.9(2) ?
C3 P1 C8 . . 105.7(2) ?
C1 P2 C26 . . 113.4(2) ?
C1 P2 C32 . . 118.3(2) ?
C26 P2 C32 . . 105.1(2) ?
C1 P2 C21 . . 104.9(2) ?
C26 P2 C21 . . 106.8(2) ?
C32 P2 C21 . . 107.8(2) ?
P2 C1 P1 . . 134.2(3) ?
P2 C1 Sb1 . . 111.7(2) ?
P1 C1 Sb1 . . 107.7(2) ?
C7 C2 C3 . . 118.4(4) ?
C7 C2 Sb1 . . 125.9(4) ?
C3 C2 Sb1 . . 115.4(3) ?
C4 C3 C2 . . 120.9(4) ?
C4 C3 P1 . . 122.4(4) ?
C2 C3 P1 . . 116.7(4) ?
C3 C4 C5 . . 120.0(5) ?
C3 C4 H4 . . 120.0 ?
C5 C4 H4 . . 120.0 ?
C6 C5 C4 . . 119.1(5) ?
C6 C5 H5 . . 120.4 ?
C4 C5 H5 . . 120.4 ?
C5 C6 C7 . . 121.4(5) ?
C5 C6 H6 . . 119.3 ?
C7 C6 H6 . . 119.3 ?
C6 C7 C2 . . 120.0(5) ?
C6 C7 H7 . . 120.0 ?
C2 C7 H7 . . 120.0 ?
C9 C8 C13 . . 118.9(4) ?
C9 C8 P1 . . 119.2(4) ?
C13 C8 P1 . . 121.8(4) ?
C10 C9 C8 . . 120.9(5) ?
C10 C9 H9 . . 119.6 ?
C8 C9 H9 . . 119.6 ?
C11 C10 C9 . . 120.0(5) ?
C11 C10 H10 . . 120.0 ?
C9 C10 H10 . . 120.0 ?
C12 C11 C10 . . 119.7(5) ?
C12 C11 H11 . . 120.1 ?
C10 C11 H11 . . 120.1 ?
C11 C12 C13 . . 120.8(5) ?
C11 C12 H12 . . 119.6 ?
C13 C12 H12 . . 119.6 ?
C12 C13 C8 . . 119.7(5) ?
C12 C13 H13 . . 120.2 ?
C8 C13 H13 . . 120.2 ?
C15 C14 C19 . . 119.6(5) ?
C15 C14 P1 . . 122.3(4) ?
C19 C14 P1 . . 118.1(4) ?
C14 C15 C16 . . 119.4(5) ?
C14 C15 H15 . . 120.3 ?
C16 C15 H15 . . 120.3 ?
C17 C16 C15 . . 120.3(5) ?
C17 C16 H16 . . 119.9 ?
C15 C16 H16 . . 119.9 ?
C16 C17 C18 . . 120.8(5) ?
C16 C17 H17 . . 119.6 ?
C18 C17 H17 . . 119.6 ?
C17 C18 C19 . . 119.9(5) ?
C17 C18 H18 . . 120.0 ?
C19 C18 H18 . . 120.0 ?
C18 C19 C14 . . 120.0(5) ?
C18 C19 H19 . . 120.0 ?
C14 C19 H19 . . 120.0 ?
C21 C20 C25 . . 119.3(4) ?
C21 C20 Sb1 . . 116.6(3) ?
C25 C20 Sb1 . . 123.8(3) ?
C20 C21 C22 . . 120.7(4) ?
C20 C21 P2 . . 117.9(4) ?
C22 C21 P2 . . 121.4(4) ?
C23 C22 C21 . . 119.5(5) ?
C23 C22 H22 . . 120.3 ?
C21 C22 H22 . . 120.3 ?
C22 C23 C24 . . 119.6(5) ?
C22 C23 H23 . . 120.2 ?
C24 C23 H23 . . 120.2 ?
C25 C24 C23 . . 121.2(5) ?
C25 C24 H24 . . 119.4 ?
C23 C24 H24 . . 119.4 ?
C24 C25 C20 . . 119.7(4) ?
C24 C25 H25 . . 120.2 ?
C20 C25 H25 . . 120.2 ?
C27 C26 C31 . . 118.8(4) ?
C27 C26 P2 . . 119.0(4) ?
C31 C26 P2 . . 122.1(4) ?
C26 C27 C28 . . 120.7(5) ?
C26 C27 H27 . . 119.6 ?
C28 C27 H27 . . 119.6 ?
C29 C28 C27 . . 120.1(5) ?
C29 C28 H28 . . 120.0 ?
C27 C28 H28 . . 120.0 ?
C28 C29 C30 . . 119.8(5) ?
C28 C29 H29 . . 120.1 ?
C30 C29 H29 . . 120.1 ?
C31 C30 C29 . . 120.8(5) ?
C31 C30 H30 . . 119.6 ?
C29 C30 H30 . . 119.6 ?
C30 C31 C26 . . 119.9(5) ?
C30 C31 H31 . . 120.1 ?
C26 C31 H31 . . 120.1 ?
C37 C32 C33 . . 119.6(4) ?
C37 C32 P2 . . 120.4(4) ?
C33 C32 P2 . . 119.9(3) ?
C34 C33 C32 . . 119.6(4) ?
C34 C33 H33 . . 120.2 ?
C32 C33 H33 . . 120.2 ?
C35 C34 C33 . . 120.3(5) ?
C35 C34 H34 . . 119.8 ?
C33 C34 H34 . . 119.8 ?
C36 C35 C34 . . 120.1(5) ?
C36 C35 H35 . . 120.0 ?
C34 C35 H35 . . 120.0 ?
C37 C36 C35 . . 120.0(5) ?
C37 C36 H36 . . 120.0 ?
C35 C36 H36 . . 120.0 ?
C36 C37 C32 . . 120.4(5) ?
C36 C37 H37 . . 119.8 ?
C32 C37 H37 . . 119.8 ?
Cl2 C38 Cl1 . . 111.6(5) ?
Cl2 C38 H38A . . 109.3 ?
Cl1 C38 H38A . . 109.3 ?
Cl2 C38 H38B . . 109.3 ?
Cl1 C38 H38B . . 109.3 ?
H38A C38 H38B . . 108.0 ?
Cl2 C38A Cl1A . . 117.0(13) ?
Cl2 C38A H38C . . 108.0 ?
Cl1A C38A H38C . . 108.0 ?
Cl2 C38A H38D . . 108.0 ?
Cl1A C38A H38D . . 108.0 ?
H38C C38A H38D . . 107.3 ?
Cl3 C39 Cl3 . 14_655 112.6(6) ?
Cl3 C39 H39A . . 109.1 ?
Cl3 C39 H39A 14_655 . 109.1 ?
Cl3 C39 H39B . . 109.1 ?
Cl3 C39 H39B 14_655 . 109.1 ?
H39A C39 H39B . . 107.8 ?

loop_
_geom_bond_atom_site_label_1
_geom_bond_atom_site_label_2
_geom_bond_site_symmetry_2
_geom_bond_distance
_geom_bond_publ_flag
Sb1 C2 . 2.185(5) ?
Sb1 C20 . 2.186(4) ?
Sb1 C1 . 2.228(4) ?
P1 C1 . 1.692(5) ?
P1 C14 . 1.806(5) ?
P1 C3 . 1.807(5) ?
P1 C8 . 1.815(5) ?
P2 C1 . 1.678(5) ?
P2 C26 . 1.808(5) ?
P2 C32 . 1.810(5) ?
P2 C21 . 1.818(5) ?
C2 C7 . 1.395(7) ?
C2 C3 . 1.404(6) ?
C3 C4 . 1.387(7) ?
C4 C5 . 1.393(7) ?
C4 H4 . 0.95 ?
C5 C6 . 1.379(7) ?
C5 H5 . 0.95 ?
C6 C7 . 1.387(7) ?
C6 H6 . 0.95 ?
C7 H7 . 0.95 ?
C8 C9 . 1.392(7) ?
C8 C13 . 1.396(7) ?
C9 C10 . 1.386(7) ?
C9 H9 . 0.95 ?
C10 C11 . 1.381(7) ?
C10 H10 . 0.95 ?
C11 C12 . 1.381(7) ?
C11 H11 . 0.95 ?
C12 C13 . 1.392(7) ?
C12 H12 . 0.95 ?
C13 H13 . 0.95 ?
C14 C15 . 1.395(7) ?
C14 C19 . 1.401(7) ?
C15 C16 . 1.401(7) ?
C15 H15 . 0.95 ?
C16 C17 . 1.374(8) ?
C16 H16 . 0.95 ?
C17 C18 . 1.376(8) ?
C17 H17 . 0.95 ?
C18 C19 . 1.392(7) ?
C18 H18 . 0.95 ?
C19 H19 . 0.95 ?
C20 C21 . 1.394(7) ?
C20 C25 . 1.396(6) ?
C21 C22 . 1.406(6) ?
C22 C23 . 1.388(7) ?
C22 H22 . 0.95 ?
C23 C24 . 1.389(7) ?
C23 H23 . 0.95 ?
C24 C25 . 1.389(7) ?
C24 H24 . 0.95 ?
C25 H25 . 0.95 ?
C26 C27 . 1.392(6) ?
C26 C31 . 1.405(7) ?
C27 C28 . 1.396(7) ?
C27 H27 . 0.95 ?
C28 C29 . 1.376(7) ?
C28 H28 . 0.95 ?
C29 C30 . 1.389(8) ?
C29 H29 . 0.95 ?
C30 C31 . 1.386(7) ?
C30 H30 . 0.95 ?
C31 H31 . 0.95 ?
C32 C37 . 1.392(6) ?
C32 C33 . 1.402(6) ?
C33 C34 . 1.389(7) ?
C33 H33 . 0.95 ?
C34 C35 . 1.389(8) ?
C34 H34 . 0.95 ?
C35 C36 . 1.387(7) ?
C35 H35 . 0.95 ?
C36 C37 . 1.385(7) ?
C36 H36 . 0.95 ?
C37 H37 . 0.95 ?
Cl2 C38A . 1.66(2) ?
Cl2 C38 . 1.722(8) ?
Cl1 C38 . 1.812(10) ?
C38 H38A . 0.99 ?
C38 H38B . 0.99 ?
Cl1A C38A . 1.72(2) ?
C38A H38C . 0.99 ?
C38A H38D . 0.99 ?
Cl3 C39 . 1.771(6) ?
C39 H39A . 0.99 ?
C39 H39B . 0.99 ?

loop_
_geom_torsion_atom_site_label_1
_geom_torsion_atom_site_label_2
_geom_torsion_atom_site_label_3
_geom_torsion_atom_site_label_4
_geom_torsion_site_symmetry_1
_geom_torsion_site_symmetry_2
_geom_torsion_site_symmetry_3
_geom_torsion_site_symmetry_4
_geom_torsion
_geom_torsion_publ_flag
C26 P2 C1 P1 . . . . 119.0(4) ?
C32 P2 C1 P1 . . . . -4.8(5) ?
C21 P2 C1 P1 . . . . -124.9(4) ?
C26 P2 C1 Sb1 . . . . -93.7(3) ?
C32 P2 C1 Sb1 . . . . 142.6(2) ?
C21 P2 C1 Sb1 . . . . 22.5(3) ?
C14 P1 C1 P2 . . . . -3.2(5) ?
C3 P1 C1 P2 . . . . 117.0(4) ?
C8 P1 C1 P2 . . . . -128.7(4) ?
C14 P1 C1 Sb1 . . . . -151.4(2) ?
C3 P1 C1 Sb1 . . . . -31.3(3) ?
C8 P1 C1 Sb1 . . . . 83.0(2) ?
C7 C2 C3 C4 . . . . -0.6(7) ?
Sb1 C2 C3 C4 . . . . -175.3(3) ?
C7 C2 C3 P1 . . . . -179.4(3) ?
Sb1 C2 C3 P1 . . . . 6.0(4) ?
C1 P1 C3 C4 . . . . -161.0(4) ?
C14 P1 C3 C4 . . . . -32.6(4) ?
C8 P1 C3 C4 . . . . 80.8(4) ?
C1 P1 C3 C2 . . . . 17.7(4) ?
C14 P1 C3 C2 . . . . 146.1(4) ?
C8 P1 C3 C2 . . . . -100.4(4) ?
C2 C3 C4 C5 . . . . -1.0(7) ?
P1 C3 C4 C5 . . . . 177.7(4) ?
C3 C4 C5 C6 . . . . 0.7(7) ?
C4 C5 C6 C7 . . . . 1.2(7) ?
C5 C6 C7 C2 . . . . -2.8(7) ?
C3 C2 C7 C6 . . . . 2.4(7) ?
Sb1 C2 C7 C6 . . . . 176.5(4) ?
C1 P1 C8 C9 . . . . 1.4(5) ?
C14 P1 C8 C9 . . . . -131.0(4) ?
C3 P1 C8 C9 . . . . 115.6(4) ?
C1 P1 C8 C13 . . . . -176.7(4) ?
C14 P1 C8 C13 . . . . 50.8(4) ?
C3 P1 C8 C13 . . . . -62.5(4) ?
C13 C8 C9 C10 . . . . -0.9(7) ?
P1 C8 C9 C10 . . . . -179.1(4) ?
C8 C9 C10 C11 . . . . 0.2(8) ?
C9 C10 C11 C12 . . . . -0.2(8) ?
C10 C11 C12 C13 . . . . 0.9(8) ?
C11 C12 C13 C8 . . . . -1.6(8) ?
C9 C8 C13 C12 . . . . 1.7(7) ?
P1 C8 C13 C12 . . . . 179.8(4) ?
C1 P1 C14 C15 . . . . -111.2(4) ?
C3 P1 C14 C15 . . . . 129.1(4) ?
C8 P1 C14 C15 . . . . 16.5(5) ?
C1 P1 C14 C19 . . . . 70.5(5) ?
C3 P1 C14 C19 . . . . -49.2(4) ?
C8 P1 C14 C19 . . . . -161.8(4) ?
C19 C14 C15 C16 . . . . -0.2(8) ?
P1 C14 C15 C16 . . . . -178.5(4) ?
C14 C15 C16 C17 . . . . 0.1(8) ?
C15 C16 C17 C18 . . . . -0.3(9) ?
C16 C17 C18 C19 . . . . 0.6(9) ?
C17 C18 C19 C14 . . . . -0.7(8) ?
C15 C14 C19 C18 . . . . 0.5(8) ?
P1 C14 C19 C18 . . . . 178.9(4) ?
C25 C20 C21 C22 . . . . 0.1(7) ?
Sb1 C20 C21 C22 . . . . 173.6(4) ?
C25 C20 C21 P2 . . . . -179.0(4) ?
Sb1 C20 C21 P2 . . . . -5.4(5) ?
C1 P2 C21 C20 . . . . -11.7(4) ?
C26 P2 C21 C20 . . . . 108.9(4) ?
C32 P2 C21 C20 . . . . -138.6(4) ?
C1 P2 C21 C22 . . . . 169.2(4) ?
C26 P2 C21 C22 . . . . -70.2(4) ?
C32 P2 C21 C22 . . . . 42.4(5) ?
C20 C21 C22 C23 . . . . 2.0(7) ?
P2 C21 C22 C23 . . . . -179.0(4) ?
C21 C22 C23 C24 . . . . -2.3(7) ?
C22 C23 C24 C25 . . . . 0.6(7) ?
C23 C24 C25 C20 . . . . 1.6(7) ?
C21 C20 C25 C24 . . . . -1.9(7) ?
Sb1 C20 C25 C24 . . . . -174.9(3) ?
C1 P2 C26 C27 . . . . 10.8(5) ?
C32 P2 C26 C27 . . . . 141.5(4) ?
C21 P2 C26 C27 . . . . -104.2(4) ?
C1 P2 C26 C31 . . . . -172.4(4) ?
C32 P2 C26 C31 . . . . -41.7(4) ?
C21 P2 C26 C31 . . . . 72.6(4) ?
C31 C26 C27 C28 . . . . 1.0(7) ?
P2 C26 C27 C28 . . . . 177.9(4) ?
C26 C27 C28 C29 . . . . -1.0(8) ?
C27 C28 C29 C30 . . . . 1.2(8) ?
C28 C29 C30 C31 . . . . -1.3(8) ?
C29 C30 C31 C26 . . . . 1.2(8) ?
C27 C26 C31 C30 . . . . -1.0(7) ?
P2 C26 C31 C30 . . . . -177.8(4) ?
C1 P2 C32 C37 . . . . -92.0(5) ?
C26 P2 C32 C37 . . . . 140.2(4) ?
C21 P2 C32 C37 . . . . 26.6(5) ?
C1 P2 C32 C33 . . . . 84.7(5) ?
C26 P2 C32 C33 . . . . -43.1(5) ?
C21 P2 C32 C33 . . . . -156.7(4) ?
C37 C32 C33 C34 . . . . 0.7(8) ?
P2 C32 C33 C34 . . . . -176.1(4) ?
C32 C33 C34 C35 . . . . -1.4(8) ?
C33 C34 C35 C36 . . . . 1.1(9) ?
C34 C35 C36 C37 . . . . -0.2(9) ?
C35 C36 C37 C32 . . . . -0.5(9) ?
C33 C32 C37 C36 . . . . 0.2(8) ?
P2 C32 C37 C36 . . . . 177.0(4) ?
